data_7248879
loop_
_publ_author_name
'Mbonzhe, Luccile'
'Mushango, Lufuno'
'Chatterjee, Nabanita'
'Loots, Leigh'
'Oliver, Clive L.'
'Batisai, Eustina'

_publ_section_title
;
 Three-dimensional metal--organic frameworks (MOFs) containing substituted
 diimide ligands: synthesis, structures and gas sorption studies
;
_journal_issue 27
_journal_name_full CrystEngComm
_journal_page_first 3665
_journal_page_last 3671
_journal_paper_doi 10.1039/D4CE00332B
_journal_volume 26
_journal_year 2024
_chemical_formula_sum 'C64.85 H54.65 N6.95 O16.95 Zn2'
_chemical_formula_weight 1333.24
_space_group_crystal_system triclinic
_space_group_IT_number 2
_space_group_name_Hall '-P 1'
_space_group_name_H-M_alt 'P -1'
_atom_sites_solution_hydrogens geom
_audit_creation_method SHELXL-2018/3
_audit_update_record
;
2024-04-05 deposited with the CCDC.	2024-06-05 downloaded from the CCDC.
;
_cell_angle_alpha 77.112(2)
_cell_angle_beta 80.384(2)
_cell_angle_gamma 67.400(2)
_cell_formula_units_Z 2
_cell_length_a 13.7978(7)
_cell_length_b 14.4468(8)
_cell_length_c 16.7912(9)
_cell_measurement_reflns_used 7455
_cell_measurement_temperature 100(2)
_cell_measurement_theta_max 27.18
_cell_measurement_theta_min 2.71
_cell_volume 2999.9(3)
_computing_cell_refinement 'Bruker SAINT'
_computing_data_collection 'Bruker APEX2'
_computing_data_reduction 'Bruker SAINT'
_computing_molecular_graphics 'Bruker SHELXTL'
_computing_publication_material 'Bruker SHELXTL'
_computing_structure_refinement 'SHELXL-2018/3 (Sheldrick, 2018)'
_computing_structure_solution 'SHELXS-97 (Sheldrick 2008)'
_diffrn_ambient_temperature 100(2)
_diffrn_measured_fraction_theta_full 0.998
_diffrn_measured_fraction_theta_max 0.997
_diffrn_measurement_device_type 'Bruker APEX-II CCD'
_diffrn_radiation_type MoK\a
_diffrn_radiation_wavelength 0.71073
_diffrn_reflns_av_unetI/netI 0.0485
_diffrn_reflns_Laue_measured_fraction_full 0.998
_diffrn_reflns_Laue_measured_fraction_max 0.997
_diffrn_reflns_limit_h_max 17
_diffrn_reflns_limit_h_min -17
_diffrn_reflns_limit_k_max 18
_diffrn_reflns_limit_k_min -17
_diffrn_reflns_limit_l_max 21
_diffrn_reflns_limit_l_min 0
_diffrn_reflns_number 13209
_diffrn_reflns_point_group_measured_fraction_full 0.998
_diffrn_reflns_point_group_measured_fraction_max 0.997
_diffrn_reflns_theta_full 25.242
_diffrn_reflns_theta_max 27.130
_diffrn_reflns_theta_min 2.499
_exptl_absorpt_coefficient_mu 0.879
_exptl_absorpt_correction_type none
_exptl_crystal_colour colourless
_exptl_crystal_density_diffrn 1.476
_exptl_crystal_description shard
_exptl_crystal_F_000 1376
_exptl_crystal_size_max 0.240
_exptl_crystal_size_mid 0.198
_exptl_crystal_size_min 0.130
_refine_diff_density_max 0.807
_refine_diff_density_min -0.719
_refine_diff_density_rms 0.108
_refine_ls_extinction_method none
_refine_ls_goodness_of_fit_ref 1.068
_refine_ls_hydrogen_treatment constr
_refine_ls_matrix_type full
_refine_ls_number_parameters 914
_refine_ls_number_reflns 13209
_refine_ls_number_restraints 11
_refine_ls_restrained_S_all 1.968
_refine_ls_R_factor_all 0.0856
_refine_ls_R_factor_gt 0.0541
_refine_ls_shift/su_max 2.314
_refine_ls_shift/su_mean 0.025
_refine_ls_structure_factor_coef Fsqd
_refine_ls_weighting_details 'w=1/[\s^2^(Fo^2^)+(0.0781P)^2^+4.1483P] where P=(Fo^2^+2Fc^2^)/3'
_refine_ls_weighting_scheme calc
_refine_ls_wR_factor_gt 0.1382
_refine_ls_wR_factor_ref 0.1609
_reflns_Friedel_coverage 0.000
_reflns_number_gt 10048
_reflns_number_total 13209
_reflns_threshold_expression 'I > 2\s(I)'
_cod_data_source_file d4ce00332b2.cif
_cod_data_source_block 1
_cod_depositor_comments 'Adding full bibliography for 7248879--7248880.cif.'
_cod_database_code 7248879
_shelx_shelxl_version_number 2018/3
_shelx_space_group_comment
;
The symmetry employed for this shelxl refinement is uniquely defined
by the following loop, which should always be used as a source of
symmetry information in preference to the above space-group names.
They are only intended as comments.
;
_shelx_estimated_absorpt_t_min 0.817
_shelx_estimated_absorpt_t_max 0.894

loop_
_space_group_symop_operation_xyz
'x, y, z'
'-x, -y, -z'

loop_
_atom_site_label
_atom_site_type_symbol
_atom_site_fract_x
_atom_site_fract_y
_atom_site_fract_z
_atom_site_U_iso_or_equiv
_atom_site_adp_type
_atom_site_occupancy
_atom_site_site_symmetry_order
_atom_site_calc_flag
_atom_site_refinement_flags_posn
_atom_site_refinement_flags_adp
_atom_site_refinement_flags_occupancy
_atom_site_disorder_assembly
_atom_site_disorder_group
Zn01 Zn -0.57860(4) 1.03616(4) 0.44091(3) 0.01993(12) Uani 1 1 d . . . . .
Zn02 Zn 0.53694(4) 0.92534(4) -0.05539(3) 0.02045(12) Uani 1 1 d . . . . .
O69 O -0.5002(3) 0.0523(2) 0.85617(18) 0.0258(7) Uani 1 1 d . . . . .
O54 O -0.4404(3) 0.8280(3) 0.5668(2) 0.0320(8) Uani 1 1 d . . . . .
O51 O -0.4458(3) 0.9955(3) 0.36170(19) 0.0294(7) Uani 1 1 d . . . . .
O61 O -0.5990(3) 0.4600(3) 0.5981(2) 0.0342(8) Uani 1 1 d . . . . .
O35 O 0.3208(3) 1.0604(3) 0.0559(2) 0.0389(9) Uani 1 1 d . . . . .
N29 N 0.6952(3) 0.9112(3) 0.6344(2) 0.0221(8) Uani 1 1 d . . . . .
O50 O -0.3255(3) 0.9367(3) 0.4524(2) 0.0379(9) Uani 1 1 d . . . . .
O52 O -0.5627(3) 0.8891(3) 0.4777(2) 0.0387(9) Uani 1 1 d . . . . .
N1 N 0.5858(3) 0.8098(3) -0.1196(2) 0.0247(8) Uani 1 1 d . . . . .
O70 O -0.5608(3) 0.1645(3) 0.9420(2) 0.0403(9) Uani 1 1 d . . . . .
O42 O -0.0356(3) 0.8698(4) 0.1191(2) 0.0487(10) Uani 1 1 d . . . . .
O33 O 0.3827(3) 0.9458(3) -0.0273(2) 0.0409(9) Uani 1 1 d . . . . .
O00F O 0.8275(3) 0.5559(3) 0.6399(2) 0.0500(10) Uani 1 1 d . . . . .
C49 C -0.3533(4) 0.9584(3) 0.3810(3) 0.0244(10) Uani 1 1 d . . . . .
C55 C -0.5289(4) 0.7226(3) 0.5507(3) 0.0258(9) Uani 1 1 d . . . . .
O00I O 1.0143(4) 0.7387(4) 0.4742(3) 0.0611(12) Uani 1 1 d . . . . .
C36 C 0.2165(4) 0.9681(4) 0.0445(3) 0.0322(11) Uani 1 1 d . . . . .
C43 C -0.1104(4) 0.8985(5) 0.1837(3) 0.0367(12) Uani 1 1 d . . . . .
C65 C -0.5531(4) 0.2275(3) 0.8003(3) 0.0233(9) Uani 1 1 d . . . . .
C64 C -0.5521(4) 0.2116(4) 0.7211(3) 0.0253(9) Uani 1 1 d . . . . .
H64 H -0.541320 0.145421 0.712458 0.030 Uiso 1 1 calc R U . . .
C62 C -0.5779(4) 0.3856(3) 0.6676(3) 0.0275(9) Uani 1 1 d . . . . .
O00O O 0.9470(4) 0.6498(4) -0.0891(3) 0.0646(13) Uani 1 1 d . . . . .
C53 C -0.5081(4) 0.8198(3) 0.5305(3) 0.0264(10) Uani 1 1 d . . . . .
C68 C -0.5374(4) 0.1414(4) 0.8716(3) 0.0247(10) Uani 1 1 d . . . . .
C41 C 0.1277(4) 1.0281(5) 0.0881(3) 0.0358(12) Uani 1 1 d . . . . .
H41 H 0.126090 1.089897 0.100238 0.043 Uiso 1 1 calc R U . . .
C58 C -0.5725(4) 0.5451(3) 0.5884(3) 0.0295(10) Uani 1 1 d . . . . .
C63 C -0.5665(4) 0.2902(4) 0.6557(3) 0.0288(10) Uani 1 1 d . . . . .
H63 H -0.568672 0.279162 0.602467 0.035 Uiso 1 1 calc R U . . .
N24 N 0.9306(3) 0.6494(4) 0.5738(3) 0.0395(10) Uani 1 1 d . . . . .
C46 C -0.2665(4) 0.9366(4) 0.3123(3) 0.0264(10) Uani 1 1 d . . . . .
C56 C -0.6174(4) 0.7203(4) 0.5237(3) 0.0343(11) Uani 1 1 d . . . . .
H56 H -0.662063 0.779394 0.491439 0.041 Uiso 1 1 calc R U . . .
C60 C -0.4616(4) 0.6353(3) 0.5954(3) 0.0267(10) Uani 1 1 d . . . . .
H60 H -0.400313 0.636445 0.613219 0.032 Uiso 1 1 calc R U . . .
N8 N 0.8381(4) 0.5618(4) -0.0224(3) 0.0472(12) Uani 1 1 d . . . . .
C2 C 0.5519(4) 0.8142(4) -0.1905(3) 0.0319(11) Uani 1 1 d . . . . .
H2 H 0.496498 0.873711 -0.212060 0.038 Uiso 1 1 calc R U . . .
O010 O 0.7393(4) 0.4890(4) 0.0770(3) 0.0704(14) Uani 1 1 d . . . . .
C45 C -0.2901(4) 0.9385(4) 0.2339(3) 0.0287(10) Uani 1 1 d . . . . .
H45 H -0.361146 0.954470 0.224249 0.034 Uiso 1 1 calc R U . . .
C59 C -0.4833(4) 0.5460(4) 0.6143(3) 0.0286(10) Uani 1 1 d . . . . .
H59 H -0.437131 0.486300 0.644846 0.034 Uiso 1 1 calc R U . . .
C34 C 0.3133(4) 0.9940(4) 0.0230(3) 0.0301(11) Uani 1 1 d . . . . .
C28 C 0.7768(4) 0.8289(4) 0.6174(3) 0.0281(10) Uani 1 1 d . . . . .
H28 H 0.779315 0.805325 0.568377 0.034 Uiso 1 1 calc R U . . .
C15 C 0.8539(5) 0.5669(5) 0.1102(4) 0.0426(13) Uani 1 1 d . . . . .
C44 C -0.2124(4) 0.9177(4) 0.1708(3) 0.0329(11) Uani 1 1 d . . . . .
H44 H -0.229085 0.916558 0.118450 0.039 Uiso 1 1 calc R U . . .
C67 C -0.5788(4) 0.4037(4) 0.7450(3) 0.0329(11) Uani 1 1 d . . . . .
H67 H -0.587259 0.469538 0.753028 0.039 Uiso 1 1 calc R U . . .
N72 N 1.2600(5) 0.7181(5) 0.2608(4) 0.0593(15) Uani 1 1 d . . . . .
C30 C 0.6916(4) 0.9442(4) 0.7039(3) 0.0331(11) Uani 1 1 d . . . . .
H30 H 0.633480 1.002312 0.716961 0.040 Uiso 1 1 calc R U . . .
C9 C 0.9061(5) 0.6152(5) -0.0262(4) 0.0512(16) Uani 1 1 d . . . . .
C57 C -0.6414(4) 0.6328(4) 0.5434(3) 0.0360(11) Uani 1 1 d . . . . .
H57 H -0.703566 0.632158 0.526617 0.043 Uiso 1 1 calc R U . . .
C17 C 0.8916(4) 0.5919(4) 0.3220(3) 0.0340(11) Uani 1 1 d . . . . .
C13 C 0.9014(4) 0.5972(4) 0.2308(3) 0.0382(12) Uani 1 1 d . . . . .
C47 C -0.1627(4) 0.9146(5) 0.3245(3) 0.0402(13) Uani 1 1 d . . . . .
H47 H -0.144959 0.911087 0.377721 0.048 Uiso 1 1 calc R U . . .
C27 C 0.8580(4) 0.7761(4) 0.6674(3) 0.0322(11) Uani 1 1 d . . . . .
C40 C 0.0421(4) 0.9979(5) 0.1137(3) 0.0401(13) Uani 1 1 d . . . . .
H40 H -0.019117 1.039432 0.141986 0.048 Uiso 1 1 calc R U . . .
C21 C 0.9239(4) 0.6375(4) 0.4407(3) 0.0378(11) Uani 1 1 d . . . . .
C37 C 0.2166(5) 0.8809(5) 0.0262(4) 0.0521(16) Uani 1 1 d . . . . .
H37 H 0.275487 0.841638 -0.005617 0.062 Uiso 1 1 calc R U . . .
C18 C 0.8358(5) 0.5367(5) 0.3739(4) 0.0419(13) Uani 1 1 d . . . . .
H18 H 0.805963 0.500840 0.350397 0.050 Uiso 1 1 calc R U . . .
C39 C 0.0468(4) 0.9069(5) 0.0978(3) 0.0397(13) Uani 1 1 d . . . . .
C3 C 0.5952(5) 0.7341(4) -0.2337(3) 0.0395(12) Uani 1 1 d . . . . .
H3 H 0.569204 0.738428 -0.283867 0.047 Uiso 1 1 calc R U . . .
C66 C -0.5671(4) 0.3241(4) 0.8110(3) 0.0314(11) Uani 1 1 d . . . . .
H66 H -0.568623 0.336163 0.864619 0.038 Uiso 1 1 calc R U . . .
C10 C 0.9135(4) 0.6163(5) 0.0610(3) 0.0430(13) Uani 1 1 d . . . . .
C32 C 0.8535(4) 0.8107(5) 0.7385(3) 0.0397(12) Uani 1 1 d . . . . .
H32 H 0.907515 0.776132 0.774670 0.048 Uiso 1 1 calc R U . . .
C25 C 0.8694(4) 0.5908(4) 0.5777(3) 0.0376(12) Uani 1 1 d . . . . .
C4 C 0.6760(5) 0.6487(4) -0.2034(3) 0.0382(12) Uani 1 1 d . . . . .
H4 H 0.707310 0.593719 -0.232878 0.046 Uiso 1 1 calc R U . . .
C31 C 0.7694(4) 0.8964(4) 0.7568(3) 0.0379(12) Uani 1 1 d . . . . .
H31 H 0.765501 0.921794 0.805274 0.045 Uiso 1 1 calc R U . . .
C14 C 0.8444(4) 0.5567(4) 0.1956(3) 0.0406(12) Uani 1 1 d . . . . .
H14 H 0.800526 0.523366 0.229014 0.049 Uiso 1 1 calc R U . . .
C6 C 0.6646(4) 0.7256(4) -0.0895(3) 0.0310(10) Uani 1 1 d . . . . .
H6 H 0.688831 0.722827 -0.038936 0.037 Uiso 1 1 calc R U . . .
C20 C 0.8677(4) 0.5835(4) 0.4906(3) 0.0385(12) Uani 1 1 d . . . . .
C26 C 0.9472(4) 0.6809(5) 0.6462(4) 0.0453(13) Uani 1 1 d . . . . .
H26A H 1.014102 0.693716 0.635878 0.054 Uiso 1 1 calc R U . . .
H26B H 0.953872 0.624740 0.693651 0.054 Uiso 1 1 calc R U . . .
C48 C -0.0845(4) 0.8978(5) 0.2605(3) 0.0477(15) Uani 1 1 d . . . . .
H48 H -0.013957 0.885905 0.268762 0.057 Uiso 1 1 calc R U . . .
C23 C 0.9640(4) 0.6837(5) 0.4934(4) 0.0420(13) Uani 1 1 d . . . . .
C16 C 0.8018(5) 0.5321(5) 0.0580(4) 0.0485(14) Uani 1 1 d . . . . .
C22 C 0.9368(4) 0.6441(5) 0.3568(4) 0.0400(13) Uani 1 1 d . . . . .
H22 H 0.975355 0.682914 0.323217 0.048 Uiso 1 1 calc R U . . .
C5 C 0.7116(4) 0.6429(4) -0.1292(3) 0.0363(11) Uani 1 1 d . . . . .
C11 C 0.9713(5) 0.6561(5) 0.0935(4) 0.0506(15) Uani 1 1 d . . . . .
H11 H 1.014044 0.689700 0.058850 0.061 Uiso 1 1 calc R U . . .
C38 C 0.1327(5) 0.8482(5) 0.0529(4) 0.0583(18) Uani 1 1 d . . . . .
H38 H 0.134209 0.786585 0.040647 0.070 Uiso 1 1 calc R U . . .
C12 C 0.9652(5) 0.6458(5) 0.1783(4) 0.0498(14) Uani 1 1 d . . . . .
H12 H 1.005251 0.672185 0.201501 0.060 Uiso 1 1 calc R U . . .
C19 C 0.8216(5) 0.5311(4) 0.4585(3) 0.0422(12) Uani 1 1 d . . . . .
H19 H 0.782306 0.493449 0.492698 0.051 Uiso 1 1 calc R U . . .
C7 C 0.8016(6) 0.5496(5) -0.0950(4) 0.0593(18) Uani 1 1 d . . . . .
H7A H 0.778391 0.490577 -0.080551 0.071 Uiso 1 1 calc R U . . .
H7B H 0.861267 0.534582 -0.137975 0.071 Uiso 1 1 calc R U . . .
C71 C 1.2070(7) 0.6808(7) 0.3318(5) 0.079(2) Uani 1 1 d . . . . .
H71C H 1.200824 0.617718 0.324918 0.119 Uiso 1 1 calc R U . . .
H71B H 1.136545 0.731566 0.340967 0.119 Uiso 1 1 calc R U . . .
H71A H 1.246793 0.666948 0.379027 0.119 Uiso 1 1 calc R U . . .
C74 C 1.2801(7) 0.8100(7) 0.2604(5) 0.077(2) Uani 1 1 d . . . . .
H74A H 1.319857 0.799449 0.306916 0.116 Uiso 1 1 calc R U . . .
H74C H 1.212955 0.866948 0.264839 0.116 Uiso 1 1 calc R U . . .
H74B H 1.321154 0.825406 0.209063 0.116 Uiso 1 1 calc R U . . .
O75 O 1.2650(10) 0.6039(7) 0.1863(5) 0.160(4) Uani 1 1 d . . . . .
C73 C 1.2899(9) 0.6743(9) 0.1941(6) 0.100(3) Uani 1 1 d . . . . .
H73 H 1.332355 0.698790 0.150591 0.120 Uiso 1 1 calc R U . . .
O81 O 0.817(4) 0.3121(18) 0.2795(12) 0.34(4) Uani 0.419(14) 1 d D . P A 2
N95 N 0.7761(6) 0.2589(6) 0.2116(5) 0.053(3) Uani 0.661(12) 1 d D . P B 1
C94 C 0.8198(13) 0.3109(11) 0.2370(6) 0.22(2) Uani 0.661(12) 1 d D . P B 1
H94 H 0.869746 0.325562 0.194882 0.266 Uiso 0.661(12) 1 calc R U P B 1
C97 C 0.7178(12) 0.1907(10) 0.2295(12) 0.134(9) Uani 0.661(12) 1 d D . P B 1
H97A H 0.694768 0.181340 0.288254 0.201 Uiso 0.661(12) 1 calc R U P B 1
H97B H 0.763217 0.124661 0.214555 0.201 Uiso 0.661(12) 1 calc R U P B 1
H97C H 0.656054 0.219938 0.197928 0.201 Uiso 0.661(12) 1 calc R U P B 1
C96 C 0.7856(19) 0.2354(16) 0.1304(7) 0.153(10) Uani 0.661(12) 1 d D . P B 1
H96A H 0.718727 0.272993 0.105716 0.230 Uiso 0.661(12) 1 calc R U P B 1
H96B H 0.802979 0.162153 0.134521 0.230 Uiso 0.661(12) 1 calc R U P B 1
H96C H 0.841647 0.255270 0.095981 0.230 Uiso 0.661(12) 1 calc R U P B 1
N83 N 0.7810(10) 0.2190(10) 0.2805(9) 0.073(6) Uani 0.419(14) 1 d D . P A 2
C82 C 0.823(3) 0.266(2) 0.2133(10) 0.28(4) Uiso 0.419(14) 1 d D . P A 2
H82 H 0.844399 0.267422 0.156394 0.338 Uiso 0.419(14) 1 calc R U P A 2
C84 C 0.8440(16) 0.1438(14) 0.3429(11) 0.089(7) Uani 0.419(14) 1 d D . P A 2
H84A H 0.797816 0.131408 0.391783 0.133 Uiso 0.419(14) 1 calc R U P A 2
H84C H 0.894231 0.169091 0.357173 0.133 Uiso 0.419(14) 1 calc R U P A 2
H84B H 0.882553 0.080189 0.321754 0.133 Uiso 0.419(14) 1 calc R U P A 2
C85 C 0.6730(10) 0.2560(17) 0.2600(13) 0.089(8) Uani 0.419(14) 1 d D . P A 2
H85C H 0.648024 0.198965 0.270567 0.133 Uiso 0.419(14) 1 calc R U P A 2
H85A H 0.669604 0.287083 0.201880 0.133 Uiso 0.419(14) 1 calc R U P A 2
H85B H 0.628341 0.306790 0.293717 0.133 Uiso 0.419(14) 1 calc R U P A 2
O88 O 0.998(3) 0.071(3) 0.3042(16) 0.28(2) Uani 0.550(14) 1 d . . P C -3
N90 N 0.9727(17) 0.0297(13) 0.4483(14) 0.117(7) Uani 0.550(14) 1 d . . P C -3
C92 C 1.085(3) -0.025(4) 0.418(7) 0.58(11) Uani 0.550(14) 1 d . . P C -3
H92A H 1.091493 -0.015913 0.358371 0.869 Uiso 0.550(14) 1 calc R U P C -3
H92B H 1.105626 -0.097518 0.441618 0.869 Uiso 0.550(14) 1 calc R U P C -3
H92C H 1.130723 0.003287 0.435583 0.869 Uiso 0.550(14) 1 calc R U P C -3
C89 C 0.924(2) 0.094(2) 0.383(3) 0.20(2) Uani 0.550(14) 1 d . . P C -3
H89 H 0.855684 0.144472 0.385245 0.241 Uiso 0.550(14) 1 calc R U P C -3
C91 C 0.927(4) 0.038(3) 0.537(2) 0.21(2) Uani 0.550(14) 1 d . . P C -3
H91A H 0.849702 0.062215 0.540124 0.320 Uiso 0.550(14) 1 calc R U P C -3
H91B H 0.948268 0.085637 0.556565 0.320 Uiso 0.550(14) 1 calc R U P C -3
H91C H 0.953121 -0.029382 0.571962 0.320 Uiso 0.550(14) 1 calc R U P C -3
O93 O 0.8191(6) 0.3481(6) 0.2969(4) 0.050(2) Uani 0.661(12) 1 d D . P B 1
C76 C 0.4917(17) 0.5329(16) -0.1002(12) 0.072(6) Uani 0.415(9) 1 d . . P D -4
H76A H 0.560335 0.495201 -0.126527 0.108 Uiso 0.415(9) 1 calc R U P D -4
H76B H 0.475431 0.606139 -0.118367 0.108 Uiso 0.415(9) 1 calc R U P D -4
H76C H 0.437142 0.513845 -0.115285 0.108 Uiso 0.415(9) 1 calc R U P D -4
C78 C 0.550(3) 0.400(2) 0.0215(19) 0.118(12) Uani 0.415(9) 1 d . . P D -4
H78A H 0.625058 0.378739 0.003411 0.176 Uiso 0.415(9) 1 calc R U P D -4
H78B H 0.519597 0.356761 0.004610 0.176 Uiso 0.415(9) 1 calc R U P D -4
H78C H 0.539731 0.393651 0.081345 0.176 Uiso 0.415(9) 1 calc R U P D -4
N77 N 0.4947(18) 0.5098(18) -0.0171(11) 0.067(5) Uiso 0.415(9) 1 d . . P D -4
O80 O 0.428(3) 0.6531(14) 0.0130(16) 0.175(14) Uani 0.415(9) 1 d D . P D -4
C79 C 0.464(3) 0.5584(13) 0.034(2) 0.142(15) Uani 0.415(9) 1 d D . P D -4
H79 H 0.465121 0.527667 0.090458 0.170 Uiso 0.415(9) 1 calc R U P D -4

loop_
_atom_site_aniso_label
_atom_site_aniso_U_11
_atom_site_aniso_U_22
_atom_site_aniso_U_33
_atom_site_aniso_U_23
_atom_site_aniso_U_13
_atom_site_aniso_U_12
Zn01 0.0223(3) 0.0190(3) 0.0175(2) -0.00027(19) 0.00010(19) -0.0088(2)
Zn02 0.0244(3) 0.0202(3) 0.0152(2) -0.00199(19) 0.00164(19) -0.0083(2)
O69 0.0305(17) 0.0187(16) 0.0220(15) 0.0017(12) 0.0005(13) -0.0063(14)
O54 0.041(2) 0.0247(17) 0.0335(19) -0.0045(14) -0.0045(15) -0.0150(16)
O51 0.0244(17) 0.0352(19) 0.0238(16) -0.0014(14) 0.0014(13) -0.0092(15)
O61 0.058(2) 0.0266(17) 0.0262(16) 0.0049(13) -0.0091(15) -0.0269(16)
O35 0.0248(18) 0.063(3) 0.0325(19) -0.0153(18) 0.0009(15) -0.0172(18)
N29 0.0232(19) 0.0225(19) 0.0192(19) 0.0003(14) 0.0009(14) -0.0100(16)
O50 0.0334(19) 0.063(3) 0.0193(17) -0.0059(16) 0.0052(14) -0.0232(19)
O52 0.050(2) 0.0239(18) 0.045(2) 0.0112(15) -0.0170(18) -0.0207(17)
N1 0.032(2) 0.024(2) 0.0185(19) -0.0029(15) 0.0013(15) -0.0118(17)
O70 0.071(3) 0.0282(19) 0.0204(18) 0.0008(14) -0.0072(17) -0.0179(19)
O42 0.035(2) 0.085(3) 0.040(2) -0.023(2) 0.0182(16) -0.038(2)
O33 0.0291(19) 0.046(2) 0.046(2) -0.0123(18) 0.0168(16) -0.0179(18)
O00F 0.056(3) 0.055(3) 0.041(2) -0.0163(19) 0.0080(19) -0.022(2)
C49 0.027(2) 0.023(2) 0.024(2) -0.0023(18) 0.0035(18) -0.014(2)
C55 0.036(3) 0.022(2) 0.021(2) -0.0020(17) -0.0009(18) -0.014(2)
O00I 0.067(3) 0.081(3) 0.055(3) -0.013(2) -0.004(2) -0.049(3)
C36 0.021(2) 0.043(3) 0.028(2) -0.003(2) 0.0048(18) -0.012(2)
C43 0.027(2) 0.058(3) 0.024(2) -0.006(2) 0.0094(19) -0.020(2)
C65 0.031(2) 0.021(2) 0.019(2) 0.0018(17) -0.0008(17) -0.0146(19)
C64 0.032(2) 0.024(2) 0.021(2) -0.0028(17) 0.0008(18) -0.0136(19)
C62 0.035(2) 0.024(2) 0.024(2) 0.0021(17) -0.0008(18) -0.0146(19)
O00O 0.070(3) 0.068(3) 0.040(2) -0.010(2) 0.006(2) -0.012(3)
C53 0.033(3) 0.020(2) 0.025(2) -0.0011(18) 0.0030(19) -0.012(2)
C68 0.030(2) 0.030(2) 0.017(2) 0.0020(18) -0.0033(17) -0.017(2)
C41 0.027(2) 0.055(3) 0.026(2) -0.009(2) 0.0043(19) -0.017(2)
C58 0.046(3) 0.020(2) 0.024(2) 0.0011(17) 0.001(2) -0.019(2)
C63 0.042(3) 0.029(2) 0.020(2) -0.0009(18) 0.0003(18) -0.020(2)
N24 0.029(2) 0.041(3) 0.046(3) -0.015(2) -0.0047(19) -0.0061(19)
C46 0.024(2) 0.034(3) 0.021(2) 0.0016(18) -0.0011(17) -0.015(2)
C56 0.043(3) 0.025(2) 0.036(3) 0.004(2) -0.007(2) -0.017(2)
C60 0.037(3) 0.022(2) 0.022(2) -0.0014(17) -0.0057(18) -0.012(2)
N8 0.049(3) 0.040(3) 0.039(3) -0.011(2) -0.009(2) 0.003(2)
C2 0.039(3) 0.031(3) 0.026(2) -0.002(2) -0.003(2) -0.014(2)
O010 0.080(4) 0.092(4) 0.055(3) -0.022(3) -0.011(3) -0.040(3)
C45 0.025(2) 0.037(3) 0.025(2) 0.003(2) 0.0007(18) -0.018(2)
C59 0.036(2) 0.022(2) 0.027(2) 0.0010(18) -0.0026(19) -0.012(2)
C34 0.025(2) 0.035(3) 0.026(2) 0.004(2) -0.0011(19) -0.012(2)
C28 0.026(2) 0.030(2) 0.029(2) -0.0094(19) -0.0010(18) -0.009(2)
C15 0.036(3) 0.041(3) 0.046(3) -0.010(2) -0.009(2) -0.005(2)
C44 0.034(3) 0.049(3) 0.021(2) -0.005(2) -0.0011(19) -0.023(2)
C67 0.049(3) 0.023(2) 0.028(2) -0.0056(19) 0.004(2) -0.018(2)
N72 0.053(3) 0.068(4) 0.056(3) -0.002(3) -0.009(3) -0.025(3)
C30 0.034(3) 0.035(3) 0.028(3) -0.005(2) 0.003(2) -0.012(2)
C9 0.048(4) 0.042(3) 0.047(4) -0.009(3) 0.000(3) 0.001(3)
C57 0.044(3) 0.031(3) 0.038(3) 0.005(2) -0.013(2) -0.020(2)
C17 0.026(2) 0.036(3) 0.039(3) -0.008(2) -0.004(2) -0.009(2)
C13 0.032(3) 0.036(3) 0.043(3) -0.010(2) -0.003(2) -0.007(2)
C47 0.031(3) 0.069(4) 0.024(2) -0.003(2) 0.000(2) -0.026(3)
C27 0.029(2) 0.035(3) 0.033(3) -0.005(2) -0.004(2) -0.012(2)
C40 0.025(2) 0.061(4) 0.033(3) -0.011(3) 0.007(2) -0.016(3)
C21 0.036(3) 0.035(3) 0.039(3) -0.011(2) 0.000(2) -0.008(2)
C37 0.037(3) 0.054(4) 0.063(4) -0.020(3) 0.032(3) -0.025(3)
C18 0.038(3) 0.043(3) 0.048(3) -0.015(3) -0.005(2) -0.014(3)
C39 0.028(3) 0.063(4) 0.030(3) -0.005(2) 0.010(2) -0.026(3)
C3 0.059(4) 0.041(3) 0.026(3) -0.008(2) -0.006(2) -0.023(3)
C66 0.046(3) 0.028(2) 0.024(2) -0.0047(19) 0.000(2) -0.018(2)
C10 0.037(3) 0.042(3) 0.040(3) -0.009(2) -0.001(2) -0.003(2)
C32 0.034(3) 0.053(3) 0.034(3) -0.003(2) -0.005(2) -0.018(3)
C25 0.036(3) 0.033(3) 0.039(3) -0.009(2) -0.001(2) -0.006(2)
C4 0.053(3) 0.028(3) 0.034(3) -0.013(2) 0.004(2) -0.015(2)
C31 0.042(3) 0.046(3) 0.029(3) -0.010(2) -0.002(2) -0.017(3)
C14 0.040(3) 0.046(3) 0.035(3) -0.006(2) -0.003(2) -0.014(3)
C6 0.035(3) 0.031(3) 0.026(2) -0.0092(19) -0.0013(19) -0.010(2)
C20 0.032(3) 0.033(3) 0.046(3) -0.011(2) -0.001(2) -0.005(2)
C26 0.035(3) 0.051(3) 0.049(3) -0.015(3) -0.010(2) -0.007(3)
C48 0.021(2) 0.087(5) 0.033(3) -0.001(3) 0.002(2) -0.024(3)
C23 0.035(3) 0.048(3) 0.049(3) -0.014(3) -0.004(2) -0.018(3)
C16 0.051(4) 0.047(3) 0.045(3) -0.014(3) -0.009(3) -0.009(3)
C22 0.033(3) 0.043(3) 0.046(3) -0.010(2) 0.000(2) -0.017(2)
C5 0.042(3) 0.029(3) 0.035(3) -0.010(2) 0.000(2) -0.009(2)
C11 0.048(3) 0.050(4) 0.052(4) -0.008(3) 0.009(3) -0.021(3)
C38 0.045(4) 0.061(4) 0.076(4) -0.031(4) 0.034(3) -0.034(3)
C12 0.043(3) 0.059(4) 0.048(3) -0.012(3) 0.004(3) -0.020(3)
C19 0.045(3) 0.043(3) 0.045(3) -0.013(2) 0.004(2) -0.023(3)
C7 0.076(5) 0.043(3) 0.045(3) -0.019(3) -0.019(3) 0.006(3)
C71 0.070(5) 0.085(6) 0.074(5) -0.001(4) 0.001(4) -0.030(5)
C74 0.061(5) 0.094(6) 0.078(5) 0.000(5) 0.000(4) -0.039(5)
O75 0.284(14) 0.106(6) 0.123(7) -0.040(5) -0.021(7) -0.095(8)
C73 0.131(9) 0.108(8) 0.058(5) -0.021(5) 0.009(5) -0.044(7)
O81 0.67(10) 0.074(18) 0.069(16) -0.007(13) -0.01(3) 0.06(3)
N95 0.044(5) 0.073(6) 0.054(5) -0.030(5) 0.007(4) -0.028(4)
C94 0.38(5) 0.070(12) 0.25(3) 0.054(17) -0.28(4) -0.07(2)
C97 0.136(16) 0.065(10) 0.23(2) -0.029(12) -0.117(17) -0.026(10)
C96 0.18(2) 0.132(17) 0.090(12) -0.044(12) 0.015(13) 0.004(15)
N83 0.099(13) 0.051(9) 0.088(13) 0.003(8) -0.042(10) -0.042(9)
C84 0.082(15) 0.068(13) 0.106(17) -0.016(12) -0.002(13) -0.018(11)
C85 0.099(17) 0.108(19) 0.089(15) -0.034(13) 0.038(13) -0.080(16)
O88 0.30(4) 0.52(6) 0.20(2) -0.18(3) 0.11(3) -0.32(4)
N90 0.115(14) 0.059(10) 0.174(19) -0.025(11) -0.025(13) -0.021(10)
C92 0.063(19) 0.23(6) 1.1(2) 0.38(10) 0.05(6) -0.02(3)
C89 0.12(2) 0.099(18) 0.37(6) 0.06(3) -0.12(3) -0.048(17)
C91 0.18(4) 0.14(3) 0.19(3) 0.00(3) 0.09(3) 0.03(3)
O93 0.073(5) 0.056(5) 0.047(4) -0.019(3) -0.001(3) -0.048(4)
C76 0.079(13) 0.077(13) 0.081(13) -0.008(10) 0.003(10) -0.058(12)
C78 0.11(2) 0.060(16) 0.11(2) 0.012(16) -0.014(18) 0.033(15)
O80 0.25(3) 0.069(13) 0.130(19) 0.004(13) 0.02(2) -0.001(17)
C79 0.12(3) 0.15(4) 0.11(3) -0.06(3) -0.02(2) 0.02(3)

loop_
_atom_type_symbol
_atom_type_description
_atom_type_scat_dispersion_real
_atom_type_scat_dispersion_imag
_atom_type_scat_source
C C 0.0033 0.0016 'International Tables Vol C Tables 4.2.6.8 and 6.1.1.4'
H H 0.0000 0.0000 'International Tables Vol C Tables 4.2.6.8 and 6.1.1.4'
N N 0.0061 0.0033 'International Tables Vol C Tables 4.2.6.8 and 6.1.1.4'
O O 0.0106 0.0060 'International Tables Vol C Tables 4.2.6.8 and 6.1.1.4'
Zn Zn 0.2839 1.4301 'International Tables Vol C Tables 4.2.6.8 and 6.1.1.4'

loop_
_geom_angle_atom_site_label_1
_geom_angle_atom_site_label_2
_geom_angle_atom_site_label_3
_geom_angle
_geom_angle_site_symmetry_1
_geom_angle_site_symmetry_3
_geom_angle_publ_flag
O52 Zn01 N29 102.54(15) . 2_576 ?
O52 Zn01 O51 90.39(15) . . ?
N29 Zn01 O51 102.65(14) 2_576 . ?
O52 Zn01 O54 160.39(14) . 2_476 ?
N29 Zn01 O54 96.91(15) 2_576 2_476 ?
O51 Zn01 O54 87.80(14) . 2_476 ?
O52 Zn01 O50 86.81(17) . 2_476 ?
N29 Zn01 O50 96.57(14) 2_576 2_476 ?
O51 Zn01 O50 160.72(14) . 2_476 ?
O54 Zn01 O50 88.49(15) 2_476 2_476 ?
O52 Zn01 Zn01 77.43(10) . 2_476 ?
N29 Zn01 Zn01 176.02(11) 2_576 2_476 ?
O51 Zn01 Zn01 81.33(9) . 2_476 ?
O54 Zn01 Zn01 82.99(10) 2_476 2_476 ?
O50 Zn01 Zn01 79.45(10) 2_476 2_476 ?
O33 Zn02 N1 101.36(15) . . ?
O33 Zn02 O69 90.62(15) . 1_664 ?
N1 Zn02 O69 103.51(14) . 1_664 ?
O33 Zn02 O70 86.51(17) . 2_566 ?
N1 Zn02 O70 96.30(15) . 2_566 ?
O69 Zn02 O70 160.16(14) 1_664 2_566 ?
O33 Zn02 O35 159.84(15) . 2_675 ?
N1 Zn02 O35 98.57(16) . 2_675 ?
O69 Zn02 O35 87.66(15) 1_664 2_675 ?
O70 Zn02 O35 88.32(16) 2_566 2_675 ?
O33 Zn02 Zn02 76.24(11) . 2_675 ?
N1 Zn02 Zn02 173.01(11) . 2_675 ?
O69 Zn02 Zn02 83.16(9) 1_664 2_675 ?
O70 Zn02 Zn02 77.09(10) 2_566 2_675 ?
O35 Zn02 Zn02 83.61(11) 2_675 2_675 ?
C68 O69 Zn02 123.4(3) . 1_446 ?
C53 O54 Zn01 122.6(3) . 2_476 ?
C49 O51 Zn01 125.7(3) . . ?
C58 O61 C62 121.5(4) . . ?
C34 O35 Zn02 121.3(3) . 2_675 ?
C28 N29 C30 118.2(4) . . ?
C28 N29 Zn01 115.7(3) . 2_576 ?
C30 N29 Zn01 125.7(3) . 2_576 ?
C49 O50 Zn01 127.2(3) . 2_476 ?
C53 O52 Zn01 131.7(3) . . ?
C2 N1 C6 119.0(4) . . ?
C2 N1 Zn02 125.3(3) . . ?
C6 N1 Zn02 115.5(3) . . ?
C68 O70 Zn02 130.7(3) . 2_566 ?
C43 O42 C39 121.3(4) . . ?
C34 O33 Zn02 132.3(3) . . ?
O51 C49 O50 126.2(4) . . ?
O51 C49 C46 117.1(4) . . ?
O50 C49 C46 116.8(4) . . ?
C56 C55 C60 119.7(4) . . ?
C56 C55 C53 118.8(4) . . ?
C60 C55 C53 121.5(4) . . ?
C37 C36 C41 119.1(5) . . ?
C37 C36 C34 119.5(5) . . ?
C41 C36 C34 121.2(5) . . ?
C44 C43 O42 115.8(4) . . ?
C44 C43 C48 120.8(4) . . ?
O42 C43 C48 123.0(4) . . ?
C66 C65 C64 118.4(4) . . ?
C66 C65 C68 120.9(4) . . ?
C64 C65 C68 120.7(4) . . ?
C63 C64 C65 120.9(4) . . ?
C67 C62 C63 120.8(4) . . ?
C67 C62 O61 124.5(4) . . ?
C63 C62 O61 114.3(4) . . ?
O54 C53 O52 124.7(4) . . ?
O54 C53 C55 118.8(4) . . ?
O52 C53 C55 116.4(4) . . ?
O70 C68 O69 125.5(4) . . ?
O70 C68 C65 116.9(4) . . ?
O69 C68 C65 117.6(4) . . ?
C40 C41 C36 120.2(5) . . ?
C59 C58 O61 125.0(4) . . ?
C59 C58 C57 120.9(4) . . ?
O61 C58 C57 114.0(4) . . ?
C64 C63 C62 119.7(4) . . ?
C25 N24 C23 112.7(4) . . ?
C25 N24 C26 122.9(5) . . ?
C23 N24 C26 124.0(5) . . ?
C47 C46 C45 118.5(4) . . ?
C47 C46 C49 121.5(4) . . ?
C45 C46 C49 120.1(4) . . ?
C57 C56 C55 120.6(5) . . ?
C55 C60 C59 120.4(5) . . ?
C16 N8 C9 111.9(5) . . ?
C16 N8 C7 124.4(6) . . ?
C9 N8 C7 123.4(6) . . ?
N1 C2 C3 121.7(5) . . ?
C44 C45 C46 121.1(4) . . ?
C58 C59 C60 119.3(4) . . ?
O35 C34 O33 124.8(4) . . ?
O35 C34 C36 118.5(4) . . ?
O33 C34 C36 116.6(5) . . ?
N29 C28 C27 123.5(4) . . ?
C10 C15 C14 122.2(6) . . ?
C10 C15 C16 108.9(5) . . ?
C14 C15 C16 128.9(6) . . ?
C45 C44 C43 119.5(5) . . ?
C62 C67 C66 118.8(4) . . ?
C73 N72 C71 122.9(8) . . ?
C73 N72 C74 119.5(8) . . ?
C71 N72 C74 117.6(7) . . ?
N29 C30 C31 122.1(5) . . ?
O00O C9 N8 124.6(6) . . ?
O00O C9 C10 130.7(7) . . ?
N8 C9 C10 104.7(5) . . ?
C56 C57 C58 118.9(5) . . ?
C18 C17 C22 118.4(5) . . ?
C18 C17 C13 120.6(5) . . ?
C22 C17 C13 121.0(5) . . ?
C14 C13 C12 118.5(5) . . ?
C14 C13 C17 120.7(5) . . ?
C12 C13 C17 120.8(5) . . ?
C48 C47 C46 120.8(5) . . ?
C32 C27 C28 117.8(5) . . ?
C32 C27 C26 121.0(5) . . ?
C28 C27 C26 121.2(5) . . ?
C39 C40 C41 119.2(5) . . ?
C20 C21 C22 122.3(5) . . ?
C20 C21 C23 108.2(5) . . ?
C22 C21 C23 129.5(5) . . ?
C36 C37 C38 121.4(5) . . ?
C17 C18 C19 123.3(5) . . ?
C40 C39 C38 121.2(5) . . ?
C40 C39 O42 124.2(5) . . ?
C38 C39 O42 114.4(5) . . ?
C4 C3 C2 119.4(5) . . ?
C65 C66 C67 121.4(4) . . ?
C15 C10 C11 121.1(6) . . ?
C15 C10 C9 109.1(6) . . ?
C11 C10 C9 129.7(6) . . ?
C27 C32 C31 119.3(5) . . ?
O00F C25 N24 125.3(5) . . ?
O00F C25 C20 129.7(5) . . ?
N24 C25 C20 104.9(5) . . ?
C3 C4 C5 119.5(5) . . ?
C30 C31 C32 119.1(5) . . ?
C15 C14 C13 118.2(5) . . ?
N1 C6 C5 122.5(5) . . ?
C21 C20 C19 121.1(5) . . ?
C21 C20 C25 109.0(5) . . ?
C19 C20 C25 129.9(5) . . ?
N24 C26 C27 112.5(4) . . ?
C47 C48 C43 119.2(5) . . ?
O00I C23 N24 125.0(5) . . ?
O00I C23 C21 129.9(5) . . ?
N24 C23 C21 105.1(4) . . ?
O010 C16 N8 124.4(6) . . ?
O010 C16 C15 130.3(6) . . ?
N8 C16 C15 105.3(6) . . ?
C21 C22 C17 118.3(5) . . ?
C6 C5 C4 118.0(5) . . ?
C6 C5 C7 121.6(5) . . ?
C4 C5 C7 120.4(5) . . ?
C10 C11 C12 118.3(6) . . ?
C39 C38 C37 118.8(6) . . ?
C11 C12 C13 121.8(6) . . ?
C18 C19 C20 116.6(5) . . ?
N8 C7 C5 113.1(5) . . ?
O75 C73 N72 123.1(10) . . ?
C82 O81 N83 53.2(11) . . ?
C94 N95 C96 129.0(13) . . ?
C94 N95 C97 149.7(12) . . ?
C96 N95 C97 80.8(13) . . ?
O93 C94 N95 142.1(12) . . ?
N95 C97 C96 49.6(6) . . ?
N95 C96 C97 49.6(6) . . ?
C82 N83 C85 99.6(19) . . ?
C82 N83 C84 122.8(19) . . ?
C85 N83 C84 137.0(16) . . ?
C82 N83 O81 55.5(12) . . ?
C85 N83 O81 110.4(19) . . ?
C84 N83 O81 100.1(16) . . ?
N83 C82 O81 71(2) . . ?
C89 N90 C92 107(4) . . ?
C89 N90 C91 123(3) . . ?
C92 N90 C91 127(6) . . ?
N90 C89 O88 109(3) . . ?
C79 N77 C76 133(2) . . ?
C79 N77 C78 109(2) . . ?
C76 N77 C78 118(2) . . ?
N77 C79 O80 118(3) . . ?

loop_
_geom_bond_atom_site_label_1
_geom_bond_atom_site_label_2
_geom_bond_distance
_geom_bond_site_symmetry_2
_geom_bond_publ_flag
Zn01 O52 2.011(3) . ?
Zn01 N29 2.019(4) 2_576 ?
Zn01 O51 2.044(3) . ?
Zn01 O54 2.051(3) 2_476 ?
Zn01 O50 2.059(3) 2_476 ?
Zn01 Zn01 2.9164(10) 2_476 ?
Zn02 O33 2.021(3) . ?
Zn02 N1 2.024(4) . ?
Zn02 O69 2.036(3) 1_664 ?
Zn02 O70 2.049(3) 2_566 ?
Zn02 O35 2.050(3) 2_675 ?
Zn02 Zn02 2.9359(10) 2_675 ?
O69 C68 1.259(6) . ?
O54 C53 1.251(6) . ?
O51 C49 1.248(6) . ?
O61 C58 1.381(5) . ?
O61 C62 1.384(5) . ?
O35 C34 1.252(6) . ?
N29 C28 1.333(6) . ?
N29 C30 1.342(6) . ?
O50 C49 1.255(6) . ?
O52 C53 1.266(6) . ?
N1 C2 1.331(6) . ?
N1 C6 1.346(6) . ?
O70 C68 1.256(6) . ?
O42 C43 1.383(6) . ?
O42 C39 1.398(6) . ?
O33 C34 1.262(6) . ?
O00F C25 1.211(7) . ?
C49 C46 1.508(6) . ?
C55 C56 1.386(7) . ?
C55 C60 1.389(6) . ?
C55 C53 1.495(6) . ?
O00I C23 1.205(7) . ?
C36 C37 1.361(8) . ?
C36 C41 1.400(7) . ?
C36 C34 1.489(7) . ?
C43 C44 1.372(7) . ?
C43 C48 1.390(7) . ?
C65 C66 1.382(6) . ?
C65 C64 1.396(6) . ?
C65 C68 1.497(6) . ?
C64 C63 1.371(6) . ?
C62 C67 1.379(7) . ?
C62 C63 1.382(6) . ?
O00O C9 1.211(8) . ?
C41 C40 1.383(7) . ?
C58 C59 1.377(7) . ?
C58 C57 1.403(7) . ?
N24 C25 1.394(7) . ?
N24 C23 1.396(7) . ?
N24 C26 1.468(7) . ?
C46 C47 1.384(7) . ?
C46 C45 1.400(7) . ?
C56 C57 1.384(7) . ?
C60 C59 1.391(6) . ?
N8 C16 1.393(8) . ?
N8 C9 1.412(9) . ?
N8 C7 1.461(7) . ?
C2 C3 1.385(8) . ?
O010 C16 1.211(8) . ?
C45 C44 1.370(7) . ?
C28 C27 1.383(7) . ?
C15 C10 1.353(9) . ?
C15 C14 1.399(8) . ?
C15 C16 1.490(8) . ?
C67 C66 1.388(7) . ?
N72 C73 1.336(11) . ?
N72 C71 1.404(10) . ?
N72 C74 1.455(10) . ?
C30 C31 1.377(8) . ?
C9 C10 1.490(8) . ?
C17 C18 1.387(8) . ?
C17 C22 1.408(7) . ?
C17 C13 1.502(7) . ?
C13 C14 1.404(8) . ?
C13 C12 1.409(8) . ?
C47 C48 1.381(7) . ?
C27 C32 1.378(7) . ?
C27 C26 1.518(8) . ?
C40 C39 1.374(8) . ?
C21 C20 1.367(8) . ?
C21 C22 1.377(8) . ?
C21 C23 1.499(7) . ?
C37 C38 1.384(8) . ?
C18 C19 1.390(8) . ?
C39 C38 1.381(8) . ?
C3 C4 1.370(8) . ?
C10 C11 1.378(9) . ?
C32 C31 1.386(8) . ?
C25 C20 1.495(7) . ?
C4 C5 1.388(7) . ?
C6 C5 1.381(7) . ?
C20 C19 1.391(7) . ?
C5 C7 1.515(8) . ?
C11 C12 1.390(8) . ?
O75 C73 1.230(13) . ?
O81 C82 1.3889(9) . ?
O81 N83 1.60(4) . ?
N95 C94 1.2998(10) . ?
N95 C96 1.4500(10) . ?
N95 C97 1.4500(10) . ?
C94 O93 1.2399(10) . ?
C97 C96 1.88(2) . ?
N83 C82 1.3500(7) . ?
N83 C85 1.4498(10) . ?
N83 C84 1.4500(10) . ?
O88 C89 1.55(5) . ?
N90 C89 1.35(3) . ?
N90 C92 1.50(6) . ?
N90 C91 1.53(3) . ?
C76 N77 1.36(3) . ?
C78 N77 1.51(4) . ?
N77 C79 1.16(4) . ?
O80 C79 1.2500(11) . ?
